data_2105496
loop_
_publ_author_name
'Birsa \<Celi\<c, Tadeja'
'Jagli\<ci\<c, Zvonko'
'Lazar, Karoly'
'Zabukovec Logar, Nata\<sa'

_publ_section_title
;
 Structure and magnetic properties of a new iron(II) citrate coordination
 polymer
;
_journal_coeditor_code BP5057
_journal_issue 5
_journal_name_full 'Acta Crystallographica Section B'
_journal_page_first 490
_journal_page_last 495
_journal_paper_doi 10.1107/S2052519213023713
_journal_volume 69
_journal_year 2013
_chemical_formula_sum 'C6 H8 Fe O8'
_chemical_formula_weight 263.97
_space_group_crystal_system orthorhombic
_space_group_IT_number 19
_space_group_name_Hall 'P 2ac 2ab'
_space_group_name_H-M_alt 'P 21 21 21'
_symmetry_space_group_name_Hall 'P 2ac 2ab'
_symmetry_space_group_name_H-M 'P 21 21 21'
_atom_sites_solution_hydrogens mixed
_audit_creation_method SHELXL-2013
_cell_angle_alpha 90
_cell_angle_beta 90
_cell_angle_gamma 90
_cell_formula_units_Z 4
_cell_length_a 5.9470(4)
_cell_length_b 10.4021(5)
_cell_length_c 13.5773(7)
_cell_measurement_reflns_used 4978
_cell_measurement_temperature 293(2)
_cell_measurement_theta_max 30.3421
_cell_measurement_theta_min 2.9945
_cell_volume 839.91(8)
_computing_cell_refinement 'CrysAlis PRO (Agilent, 2011)'
_computing_data_collection 'CrysAlis PRO (Agilent, 2011)'
_computing_data_reduction 'CrysAlis PRO (Agilent, 2011)'
_computing_molecular_graphics 'ORTEP-3, DIAMOND (Brandenburg, 2009)'
_computing_publication_material 'SHELXL-2013, WinGX (Faruggia, 2012)'
_computing_structure_refinement 'SHELXL-2013 (Sheldrick, 2008)'
_computing_structure_solution 'SHELXS-97 (Sheldrick, 2008)'
_diffrn_ambient_temperature 293(2)
_diffrn_detector_area_resol_mean 10.4933
_diffrn_measured_fraction_theta_full 0.999
_diffrn_measured_fraction_theta_max 0.940
_diffrn_measurement_device_type 'SuperNova, Dual, Cu at zero, Atlas'
_diffrn_measurement_method '/w scans'
_diffrn_radiation_type MoK\a
_diffrn_radiation_wavelength 0.71073
_diffrn_reflns_av_R_equivalents 0.0649
_diffrn_reflns_limit_h_max 8
_diffrn_reflns_limit_h_min -7
_diffrn_reflns_limit_k_max 14
_diffrn_reflns_limit_k_min -11
_diffrn_reflns_limit_l_max 18
_diffrn_reflns_limit_l_min -18
_diffrn_reflns_number 8571
_diffrn_reflns_theta_full 25.242
_diffrn_reflns_theta_max 30.410
_diffrn_reflns_theta_min 3.001
_exptl_absorpt_coefficient_mu 1.821
_exptl_absorpt_correction_T_max 0.7471
_exptl_absorpt_correction_T_min 0.5682
_exptl_absorpt_correction_type multi-scan
_exptl_absorpt_process_details 'CrysAlis PRO, (Agilent, 2011)'
_exptl_crystal_colour colourless
_exptl_crystal_density_diffrn 2.088
_exptl_crystal_density_method 'not measured'
_exptl_crystal_description prism
_exptl_crystal_F_000 536
_exptl_crystal_size_max 0.350
_exptl_crystal_size_mid 0.180
_exptl_crystal_size_min 0.170
_refine_diff_density_max 0.813
_refine_diff_density_min -0.708
_refine_ls_abs_structure_details
;
 Flack x determined using 843 quotients [(I+)-(I-)]/[(I+)+(I-)]
 (Parsons and Flack (2004), Acta Cryst. A60, s61).
;
_refine_ls_abs_structure_Flack -0.009(12)
_refine_ls_extinction_method none
_refine_ls_goodness_of_fit_ref 0.810
_refine_ls_hydrogen_treatment refU
_refine_ls_matrix_type full
_refine_ls_number_parameters 156
_refine_ls_number_reflns 2321
_refine_ls_number_restraints 4
_refine_ls_restrained_S_all 0.810
_refine_ls_R_factor_all 0.0390
_refine_ls_R_factor_gt 0.0355
_refine_ls_shift/su_max 0.001
_refine_ls_shift/su_mean 0.000
_refine_ls_structure_factor_coef Fsqd
_refine_ls_weighting_details 'w=1/[\s^2^(Fo^2^)+(0.1000P)^2^] where P=(Fo^2^+2Fc^2^)/3'
_refine_ls_weighting_scheme calc
_refine_ls_wR_factor_gt 0.0947
_refine_ls_wR_factor_ref 0.1019
_reflns_number_gt 2193
_reflns_number_total 2321
_reflns_threshold_expression 'I > 2\s(I)'
_cod_data_source_file bp5057.cif
_cod_data_source_block I
_cod_database_code 2105496
_shelx_space_group_comment
;
The symmetry employed for this shelxl refinement is uniquely defined
by the following loop, which should always be used as a source of
symmetry information in preference to the above space-group names.
They are only intended as comments.
;
_shelx_estimated_absorpt_t_min 0.568
_shelx_estimated_absorpt_t_max 0.747
_shelxl_version_number .2013

loop_
_space_group_symop_operation_xyz
'x, y, z'
'-x+1/2, -y, z+1/2'
'x+1/2, -y+1/2, -z'
'-x, y+1/2, -z+1/2'

loop_
_atom_site_type_symbol
_atom_site_label
_atom_site_fract_x
_atom_site_fract_y
_atom_site_fract_z
_atom_site_U_iso_or_equiv
_atom_site_adp_type
_atom_site_calc_flag
_atom_site_occupancy
Fe Fe1 0.41542(7) 0.33217(4) 0.94876(3) 0.01198(16) Uani d 1
O O1 0.5451(4) 0.4980(2) 0.88421(18) 0.0145(5) Uani d 1
O O2 0.0928(4) 0.3672(3) 0.8894(2) 0.0210(5) Uani d 1
O O3 0.2836(4) 0.1695(2) 1.02115(17) 0.0140(5) Uani d 1
O O4 0.5276(4) 0.2360(2) 0.81842(17) 0.0161(5) Uani d 1
O O5 0.6089(5) 0.2249(2) 0.65950(18) 0.0192(5) Uani d 1
O O6 0.9071(7) 0.6263(3) 1.0001(2) 0.0301(7) Uani d 1
O O7 0.8753(6) 0.8057(3) 0.9114(2) 0.0310(7) Uani d 1
O O8 0.3431(5) 0.4322(3) 1.0811(2) 0.0251(6) Uani d 1
C C1 0.7611(5) 0.4767(3) 0.8414(2) 0.0102(5) Uani d 1
C C2 -0.1067(5) 0.3860(3) 0.9094(2) 0.0114(6) Uani d 1
C C3 0.7328(7) 0.4119(3) 0.7408(2) 0.0154(6) Uani d 1
H H3A 0.6505 0.4700 0.6981 0.025(12) Uiso calc 1
H H3B 0.8807 0.3999 0.7122 0.040(16) Uiso calc 1
C C4 0.6125(6) 0.2829(3) 0.7410(2) 0.0132(6) Uani d 1
C C5 0.8875(6) 0.6041(3) 0.8271(2) 0.0138(6) Uani d 1
H H5A 1.0417 0.5853 0.8089 0.019(11) Uiso calc 1
H H5B 0.8193 0.6505 0.7728 0.040(15) Uiso calc 1
C C6 0.8888(6) 0.6902(3) 0.9169(3) 0.0162(6) Uani d 1
H H1 0.487(7) 0.563(3) 0.858(3) 0.012(11) Uiso d 1
H H6 0.906(10) 0.681(5) 1.044(3) 0.050(19) Uiso d 1
H H8A 0.223(6) 0.403(4) 1.106(3) 0.018(11) Uiso d 1
H H8B 0.349(10) 0.512(3) 1.086(4) 0.038(16) Uiso d 1

loop_
_atom_site_aniso_label
_atom_site_aniso_U_11
_atom_site_aniso_U_22
_atom_site_aniso_U_33
_atom_site_aniso_U_12
_atom_site_aniso_U_13
_atom_site_aniso_U_23
Fe1 0.0107(2) 0.0113(3) 0.0138(2) -0.00036(16) 0.00133(15) 0.00232(17)
O1 0.0114(11) 0.0103(11) 0.0217(11) 0.0026(9) 0.0035(8) 0.0059(9)
O2 0.0113(11) 0.0262(13) 0.0255(12) 0.0015(10) -0.0010(10) 0.0061(10)
O3 0.0160(11) 0.0101(11) 0.0161(10) 0.0005(9) -0.0001(8) 0.0041(9)
O4 0.0205(13) 0.0144(11) 0.0136(11) -0.0034(9) 0.0008(8) 0.0000(9)
O5 0.0258(14) 0.0148(11) 0.0171(11) -0.0053(11) 0.0023(11) -0.0039(9)
O6 0.057(2) 0.0171(13) 0.0166(12) -0.0058(15) -0.0058(13) -0.0034(10)
O7 0.044(2) 0.0113(12) 0.0374(16) -0.0022(12) 0.0046(15) -0.0029(11)
O8 0.0328(15) 0.0147(13) 0.0277(14) -0.0032(11) 0.0091(11) -0.0032(11)
C1 0.0098(13) 0.0082(13) 0.0127(12) -0.0008(11) 0.0005(10) 0.0009(10)
C2 0.0126(14) 0.0072(13) 0.0144(12) 0.0005(11) -0.0008(11) -0.0005(11)
C3 0.0222(18) 0.0134(15) 0.0107(12) -0.0036(13) 0.0000(12) -0.0005(11)
C4 0.0121(15) 0.0121(13) 0.0155(13) 0.0008(11) -0.0018(12) 0.0003(11)
C5 0.0177(16) 0.0102(14) 0.0136(12) -0.0044(12) 0.0009(12) 0.0004(11)
C6 0.0127(14) 0.0158(15) 0.0201(14) -0.0031(12) 0.0017(12) -0.0033(12)

loop_
_atom_type_symbol
_atom_type_description
_atom_type_scat_dispersion_real
_atom_type_scat_dispersion_imag
_atom_type_scat_source
C C 0.0033 0.0016 'International Tables Vol C Tables 4.2.6.8 and 6.1.1.4'
H H 0.0000 0.0000 'International Tables Vol C Tables 4.2.6.8 and 6.1.1.4'
Fe Fe 0.3463 0.8444 'International Tables Vol C Tables 4.2.6.8 and 6.1.1.4'
O O 0.0106 0.0060 'International Tables Vol C Tables 4.2.6.8 and 6.1.1.4'

loop_
_geom_angle_atom_site_label_1
_geom_angle_atom_site_label_2
_geom_angle_atom_site_label_3
_geom_angle_site_symmetry_1
_geom_angle_site_symmetry_3
_geom_angle
O1 Fe1 O3 . . 177.01(10)
O1 Fe1 O2 . . 91.88(10)
O3 Fe1 O2 . . 88.78(10)
O1 Fe1 O8 . . 91.45(10)
O3 Fe1 O8 . . 85.60(10)
O2 Fe1 O8 . . 93.11(12)
O1 Fe1 O4 . . 85.62(9)
O3 Fe1 O4 . . 97.26(9)
O2 Fe1 O4 . . 92.78(11)
O8 Fe1 O4 . . 173.51(12)
O1 Fe1 O3 . 3_557 73.72(9)
O3 Fe1 O3 . 3_557 105.88(7)
O2 Fe1 O3 . 3_557 164.58(10)
O8 Fe1 O3 . 3_557 92.74(11)
O4 Fe1 O3 . 3_557 80.88(10)
C1 O1 Fe1 . . 112.12(18)
C2 O2 Fe1 . . 144.8(2)
C2 O3 Fe1 3_557 . 121.0(2)
C2 O3 Fe1 3_557 3_457 111.2(2)
Fe1 O3 Fe1 . 3_457 117.23(11)
C4 O4 Fe1 . . 129.2(2)
O1 C1 C3 . . 109.4(3)
O1 C1 C5 . . 111.0(2)
C3 C1 C5 . . 108.7(3)
O1 C1 C2 . 1_655 108.1(2)
C3 C1 C2 . 1_655 108.8(2)
C5 C1 C2 . 1_655 110.8(3)
O2 C2 O3 . 3_457 125.4(3)
O2 C2 C1 . 1_455 117.2(3)
O3 C2 C1 3_457 1_455 117.2(3)
C4 C3 C1 . . 116.0(3)
O5 C4 O4 . . 122.6(3)
O5 C4 C3 . . 115.4(3)
O4 C4 C3 . . 122.0(3)
C6 C5 C1 . . 114.3(3)
O7 C6 O6 . . 124.1(3)
O7 C6 C5 . . 122.7(3)
O6 C6 C5 . . 113.2(3)

loop_
_geom_bond_atom_site_label_1
_geom_bond_atom_site_label_2
_geom_bond_site_symmetry_2
_geom_bond_distance
Fe1 O1 . 2.083(2)
Fe1 O3 . 2.108(2)
Fe1 O2 . 2.113(3)
Fe1 O8 . 2.120(3)
Fe1 O4 . 2.139(2)
Fe1 O3 3_557 2.227(2)
O1 C1 . 1.427(4)
O2 C2 . 1.233(4)
O3 C2 3_557 1.284(4)
O3 Fe1 3_457 2.227(2)
O4 C4 . 1.264(4)
O5 C4 . 1.261(4)
O6 C6 . 1.316(5)
O7 C6 . 1.207(5)
C1 C3 . 1.533(4)
C1 C5 . 1.536(4)
C1 C2 1_655 1.536(4)
C2 O3 3_457 1.284(4)
C2 C1 1_455 1.536(4)
C3 C4 . 1.521(5)
C5 C6 . 1.512(5)
